data_4310648
loop_
_publ_author_name
'Jack M. Harrowfield'
'Yang Kim'
'George A. Koutsantonis'
'Young Hoon Lee'
'Pierre Thu\'ery'

_publ_contact_author 'J. Harrowfield'
_publ_contact_author_address
;
Chemistry, School of Biomedical and Chemical Sciences
University of Western Australia
35 Stirling Highway
Crawley, WA 6009, Australia
;
_publ_section_title
;
 Stereochemistry in Functionalized Macrocycle Complexes: Control of
 Hydroxyl Substituent Orientation
;
_journal_name_full 'Inorganic Chemistry'
_journal_page_first 1689
_journal_page_last 1696
_journal_paper_doi 10.1021/ic034912o
_journal_volume 43
_journal_year 2004
_chemical_formula_sum 'C11 H31 Cl3 Co N5 O3'
_chemical_formula_weight 446.69
_space_group_IT_number 14
_symmetry_cell_setting monoclinic
_symmetry_space_group_name_Hall '-P 2ybc'
_symmetry_space_group_name_H-M 'P 1 21/c 1'
_atom_sites_solution_hydrogens geom
_atom_sites_solution_primary direct
_atom_sites_solution_secondary difmap
_audit_creation_method SHELXL-97
_cell_angle_alpha 90.00
_cell_angle_beta 106.256(3)
_cell_angle_gamma 90.00
_cell_formula_units_Z 4
_cell_length_a 12.7995(6)
_cell_length_b 9.6639(4)
_cell_length_c 15.9984(8)
_cell_measurement_reflns_used 12766
_cell_measurement_temperature 100(2)
_cell_measurement_theta_max 25.68
_cell_measurement_theta_min 2.68
_cell_volume 1899.78(15)
_computing_cell_refinement 'DENZO-SMN (Otwinowski & Minor, 1997)'
_computing_data_collection 'Kappa-CCD software (Nonius B.V., 1998)'
_computing_data_reduction 'DENZO-SMN (Otwinowski & Minor, 1997)'
_computing_molecular_graphics 'SHELXTL (Sheldrick, 1999)'
_computing_publication_material 'SHELXTL (Sheldrick, 1999)'
_computing_structure_refinement 'SHELXL-97 (Sheldrick, 1997)'
_computing_structure_solution 'SHELXS-97 (Sheldrick, 1997)'
_diffrn_ambient_temperature 100(2)
_diffrn_measured_fraction_theta_full 0.994
_diffrn_measured_fraction_theta_max 0.994
_diffrn_measurement_device_type 'Nonius Kappa-CCD'
_diffrn_measurement_method '\f scans'
_diffrn_radiation_monochromator graphite
_diffrn_radiation_source 'fine-focus sealed tube'
_diffrn_radiation_type MoK\a
_diffrn_radiation_wavelength 0.71073
_diffrn_reflns_av_R_equivalents 0.0636
_diffrn_reflns_av_sigmaI/netI 0.0582
_diffrn_reflns_limit_h_max 15
_diffrn_reflns_limit_h_min -15
_diffrn_reflns_limit_k_max 11
_diffrn_reflns_limit_k_min -11
_diffrn_reflns_limit_l_max 19
_diffrn_reflns_limit_l_min -19
_diffrn_reflns_number 12766
_diffrn_reflns_theta_full 25.68
_diffrn_reflns_theta_max 25.68
_diffrn_reflns_theta_min 2.68
_diffrn_standards_decay_% 0
_diffrn_standards_interval_time 0
_exptl_absorpt_coefficient_mu 1.344
_exptl_absorpt_correction_T_max 0.817
_exptl_absorpt_correction_T_min 0.643
_exptl_absorpt_correction_type refdelf
_exptl_absorpt_process_details 'program DELABS from PLATON (Spek, 2000)'
_exptl_crystal_colour 'translucent dark red'
_exptl_crystal_density_diffrn 1.562
_exptl_crystal_density_meas ?
_exptl_crystal_description parallelepiped
_exptl_crystal_F_000 936
_exptl_crystal_size_max 0.32
_exptl_crystal_size_mid 0.28
_exptl_crystal_size_min 0.15
_refine_diff_density_max 0.464
_refine_diff_density_min -0.435
_refine_diff_density_rms 0.077
_refine_ls_extinction_method none
_refine_ls_goodness_of_fit_ref 0.998
_refine_ls_hydrogen_treatment constr
_refine_ls_matrix_type full
_refine_ls_number_parameters 209
_refine_ls_number_reflns 3594
_refine_ls_number_restraints 0
_refine_ls_restrained_S_all 0.998
_refine_ls_R_factor_all 0.0489
_refine_ls_R_factor_gt 0.0333
_refine_ls_shift/su_max 0.001
_refine_ls_shift/su_mean 0.000
_refine_ls_structure_factor_coef Fsqd
_refine_ls_weighting_details 'calc w=1/[\s^2^(Fo^2^)+(0.0184P)^2^+1.3339P] where P=(Fo^2^+2Fc^2^)/3'
_refine_ls_weighting_scheme calc
_refine_ls_wR_factor_gt 0.0704
_refine_ls_wR_factor_ref 0.0768
_reflns_number_gt 2891
_reflns_number_total 3594
_reflns_threshold_expression >2sigma(I)
_cod_data_source_file ic034912osi20030731_084917_6.cif
_cod_data_source_block '[Co(2)Cl]Cl2.2(H2O)'
_cod_depositor_comments
;
The following automatic conversions were performed:
data name '_publ_contact_address' replaced with
'_publ_contact_author_address' as specified in the replacement file
'/home/antanas/src/cod-tools/trunk/data/replacement-values/replacement_tags.lst'.

Automatic conversion script
Id: cif_correct_tags 4998 2017-03-02 13:24:31Z antanas 
;
_cod_database_code 4310648

loop_
_symmetry_equiv_pos_as_xyz
'x, y, z'
'-x, y+1/2, -z+1/2'
'-x, -y, -z'
'x, -y-1/2, z-1/2'

loop_
_atom_site_label
_atom_site_type_symbol
_atom_site_fract_x
_atom_site_fract_y
_atom_site_fract_z
_atom_site_U_iso_or_equiv
_atom_site_adp_type
_atom_site_occupancy
_atom_site_symmetry_multiplicity
_atom_site_calc_flag
_atom_site_refinement_flags
_atom_site_disorder_assembly
_atom_site_disorder_group
Co Co 0.78586(3) 0.53545(3) 0.19433(2) 0.01276(10) Uani 1 1 d . . .
Cl1 Cl 0.94105(5) 0.59983(7) 0.29392(4) 0.01764(15) Uani 1 1 d . . .
Cl2 Cl 0.40492(5) 0.55518(7) 0.10043(4) 0.02044(16) Uani 1 1 d . . .
Cl3 Cl 1.07854(5) 0.73620(7) 0.11872(4) 0.01936(15) Uani 1 1 d . . .
O1 O 0.69443(15) 0.94807(18) 0.03956(12) 0.0199(4) Uani 1 1 d . . .
H1O H 0.7470 0.9868 0.0243 0.024 Uiso 1 1 d R . .
N1 N 0.73305(17) 0.4440(2) 0.28308(14) 0.0153(5) Uani 1 1 d . . .
H1 H 0.7888 0.4067 0.3201 0.018 Uiso 1 1 d R . .
N2 N 0.85317(16) 0.3609(2) 0.17565(14) 0.0151(5) Uani 1 1 d . . .
H2 H 0.9035 0.3379 0.2308 0.018 Uiso 1 1 d R . .
N3 N 0.84053(17) 0.6153(2) 0.10244(13) 0.0143(5) Uani 1 1 d . . .
H3 H 0.9066 0.6349 0.1334 0.017 Uiso 1 1 d R . .
N4 N 0.71524(17) 0.7045(2) 0.21942(14) 0.0152(5) Uani 1 1 d . . .
H4 H 0.7720 0.7634 0.2527 0.018 Uiso 1 1 d R . .
N5 N 0.65444(17) 0.4603(2) 0.11321(14) 0.0136(4) Uani 1 1 d . . .
H5A H 0.6548 0.4574 0.0562 0.016 Uiso 1 1 d R . .
H5B H 0.6026 0.5206 0.1136 0.016 Uiso 1 1 d R . .
C1 C 0.6508(2) 0.3370(3) 0.24050(17) 0.0178(6) Uani 1 1 d . . .
H1A H 0.5784 0.3675 0.2401 0.021 Uiso 1 1 calc R . .
H1B H 0.6660 0.2507 0.2726 0.021 Uiso 1 1 calc R . .
C2 C 0.6565(2) 0.3154(3) 0.14741(17) 0.0153(5) Uani 1 1 d . . .
C3 C 0.7652(2) 0.2563(3) 0.14133(17) 0.0161(6) Uani 1 1 d . . .
H3A H 0.7817 0.1717 0.1751 0.019 Uiso 1 1 calc R . .
H3B H 0.7606 0.2347 0.0812 0.019 Uiso 1 1 calc R . .
C4 C 0.5614(2) 0.2277(3) 0.09460(18) 0.0205(6) Uani 1 1 d . . .
H4A H 0.4940 0.2717 0.0941 0.031 Uiso 1 1 calc R . .
H4B H 0.5646 0.1377 0.1205 0.031 Uiso 1 1 calc R . .
H4C H 0.5661 0.2187 0.0360 0.031 Uiso 1 1 calc R . .
C5 C 0.9241(2) 0.3889(3) 0.11753(17) 0.0168(6) Uani 1 1 d . . .
H5C H 0.9342 0.3047 0.0877 0.020 Uiso 1 1 calc R . .
H5D H 0.9949 0.4214 0.1516 0.020 Uiso 1 1 calc R . .
C6 C 0.8693(2) 0.4977(3) 0.05219(17) 0.0149(5) Uani 1 1 d . . .
H6A H 0.9182 0.5289 0.0194 0.018 Uiso 1 1 calc R . .
H6B H 0.8043 0.4602 0.0118 0.018 Uiso 1 1 calc R . .
C7 C 0.7760(2) 0.7224(3) 0.04492(16) 0.0159(6) Uani 1 1 d . . .
H7A H 0.7105 0.6808 0.0075 0.019 Uiso 1 1 calc R . .
H7B H 0.8179 0.7597 0.0082 0.019 Uiso 1 1 calc R . .
C8 C 0.7446(2) 0.8394(3) 0.09711(17) 0.0165(6) Uani 1 1 d . . .
H8 H 0.8103 0.8750 0.1391 0.020 Uiso 1 1 calc R . .
C9 C 0.6630(2) 0.7967(3) 0.14511(17) 0.0168(6) Uani 1 1 d . . .
H9A H 0.6347 0.8785 0.1665 0.020 Uiso 1 1 calc R . .
H9B H 0.6025 0.7488 0.1054 0.020 Uiso 1 1 calc R . .
C10 C 0.6395(2) 0.6658(3) 0.27129(17) 0.0171(6) Uani 1 1 d . . .
H10A H 0.5710 0.6334 0.2332 0.020 Uiso 1 1 calc R . .
H10B H 0.6252 0.7453 0.3035 0.020 Uiso 1 1 calc R . .
C11 C 0.6939(2) 0.5517(3) 0.33363(17) 0.0184(6) Uani 1 1 d . . .
H11A H 0.7546 0.5890 0.3788 0.022 Uiso 1 1 calc R . .
H11B H 0.6423 0.5117 0.3611 0.022 Uiso 1 1 calc R . .
O2 O 0.88584(15) 1.0422(2) 0.01485(12) 0.0242(4) Uani 1 1 d . . .
H2A H 0.9428 1.0407 0.0642 0.029 Uiso 1 1 d R . .
H2B H 0.9030 1.1031 -0.0176 0.029 Uiso 1 1 d R . .
O3 O 0.78197(17) 0.9608(2) 0.31565(14) 0.0322(5) Uani 1 1 d . . .
H3A H 0.8249 1.0397 0.3280 0.039 Uiso 1 1 d R . .
H3B H 0.7384 0.9814 0.3417 0.039 Uiso 1 1 d R . .

loop_
_atom_site_aniso_label
_atom_site_aniso_U_11
_atom_site_aniso_U_22
_atom_site_aniso_U_33
_atom_site_aniso_U_23
_atom_site_aniso_U_13
_atom_site_aniso_U_12
Co 0.01245(18) 0.01288(18) 0.01278(19) -0.00022(14) 0.00325(13) -0.00027(14)
Cl1 0.0162(3) 0.0190(3) 0.0157(3) -0.0002(2) 0.0010(2) -0.0024(3)
Cl2 0.0142(3) 0.0283(4) 0.0181(3) -0.0037(3) 0.0034(2) 0.0005(3)
Cl3 0.0182(3) 0.0189(3) 0.0210(3) -0.0015(3) 0.0057(3) -0.0037(3)
O1 0.0213(10) 0.0161(9) 0.0235(10) 0.0056(8) 0.0082(8) 0.0025(8)
N1 0.0126(11) 0.0172(11) 0.0156(11) 0.0008(9) 0.0032(9) 0.0001(9)
N2 0.0113(10) 0.0181(11) 0.0149(11) -0.0004(9) 0.0021(9) -0.0006(9)
N3 0.0117(10) 0.0169(11) 0.0135(11) -0.0007(9) 0.0023(8) 0.0022(9)
N4 0.0134(11) 0.0168(11) 0.0156(11) -0.0005(9) 0.0044(9) -0.0014(9)
N5 0.0135(11) 0.0117(11) 0.0162(11) -0.0010(9) 0.0053(9) 0.0006(9)
C1 0.0182(13) 0.0156(13) 0.0201(15) 0.0019(11) 0.0065(11) -0.0019(11)
C2 0.0156(13) 0.0123(12) 0.0185(14) 0.0006(11) 0.0059(11) -0.0008(11)
C3 0.0163(13) 0.0126(13) 0.0190(14) -0.0005(11) 0.0045(11) -0.0027(11)
C4 0.0209(14) 0.0178(14) 0.0227(15) -0.0016(11) 0.0058(12) -0.0023(12)
C5 0.0152(13) 0.0168(13) 0.0195(14) -0.0013(11) 0.0065(11) -0.0017(11)
C6 0.0139(12) 0.0165(13) 0.0156(13) -0.0014(11) 0.0064(10) 0.0006(11)
C7 0.0179(13) 0.0168(13) 0.0119(13) 0.0013(10) 0.0026(10) 0.0006(11)
C8 0.0172(13) 0.0142(13) 0.0166(14) 0.0033(10) 0.0025(11) 0.0029(11)
C9 0.0181(13) 0.0149(13) 0.0174(14) 0.0011(11) 0.0051(11) 0.0007(11)
C10 0.0187(13) 0.0173(13) 0.0166(14) 0.0000(11) 0.0073(11) 0.0010(11)
C11 0.0196(14) 0.0206(14) 0.0160(13) -0.0001(11) 0.0066(11) -0.0017(12)
O2 0.0235(10) 0.0294(11) 0.0191(10) 0.0029(9) 0.0047(8) -0.0060(9)
O3 0.0278(12) 0.0313(12) 0.0414(13) -0.0188(10) 0.0161(10) -0.0068(10)

loop_
_atom_type_symbol
_atom_type_description
_atom_type_scat_dispersion_real
_atom_type_scat_dispersion_imag
_atom_type_scat_source
C C 0.0033 0.0016 'International Tables Vol C Tables 4.2.6.8 and 6.1.1.4'
H H 0.0000 0.0000 'International Tables Vol C Tables 4.2.6.8 and 6.1.1.4'
N N 0.0061 0.0033 'International Tables Vol C Tables 4.2.6.8 and 6.1.1.4'
O O 0.0106 0.0060 'International Tables Vol C Tables 4.2.6.8 and 6.1.1.4'
Cl Cl 0.1484 0.1585 'International Tables Vol C Tables 4.2.6.8 and 6.1.1.4'
Co Co 0.3494 0.9721 'International Tables Vol C Tables 4.2.6.8 and 6.1.1.4'

loop_
_geom_angle_atom_site_label_1
_geom_angle_atom_site_label_2
_geom_angle_atom_site_label_3
_geom_angle
_geom_angle_site_symmetry_1
_geom_angle_site_symmetry_3
_geom_angle_publ_flag
N1 Co N5 84.58(9) . . ?
N1 Co N2 88.71(9) . . ?
N5 Co N2 84.95(9) . . ?
N1 Co N3 176.25(9) . . ?
N5 Co N3 94.02(9) . . ?
N2 Co N3 87.71(9) . . ?
N1 Co N4 87.43(9) . . ?
N5 Co N4 94.89(9) . . ?
N2 Co N4 176.13(9) . . ?
N3 Co N4 96.16(9) . . ?
N1 Co Cl1 91.55(7) . . ?
N5 Co Cl1 174.02(7) . . ?
N2 Co Cl1 90.42(6) . . ?
N3 Co Cl1 89.57(6) . . ?
N4 Co Cl1 89.48(6) . . ?
C11 N1 C1 115.4(2) . . ?
C11 N1 Co 108.48(16) . . ?
C1 N1 Co 108.99(15) . . ?
C5 N2 C3 114.8(2) . . ?
C5 N2 Co 108.02(16) . . ?
C3 N2 Co 108.64(15) . . ?
C7 N3 C6 112.14(19) . . ?
C7 N3 Co 119.36(16) . . ?
C6 N3 Co 107.32(15) . . ?
C9 N4 C10 112.26(19) . . ?
C9 N4 Co 117.74(16) . . ?
C10 N4 Co 108.28(16) . . ?
C2 N5 Co 100.43(15) . . ?
N1 C1 C2 108.6(2) . . ?
N5 C2 C1 103.1(2) . . ?
N5 C2 C4 112.7(2) . . ?
C1 C2 C4 111.6(2) . . ?
N5 C2 C3 104.34(19) . . ?
C1 C2 C3 113.9(2) . . ?
C4 C2 C3 110.8(2) . . ?
N2 C3 C2 109.2(2) . . ?
N2 C5 C6 108.2(2) . . ?
N3 C6 C5 107.1(2) . . ?
N3 C7 C8 111.5(2) . . ?
O1 C8 C9 106.1(2) . . ?
O1 C8 C7 109.4(2) . . ?
C9 C8 C7 113.6(2) . . ?
N4 C9 C8 110.4(2) . . ?
N4 C10 C11 107.4(2) . . ?
N1 C11 C10 108.3(2) . . ?

loop_
_geom_bond_atom_site_label_1
_geom_bond_atom_site_label_2
_geom_bond_distance
_geom_bond_site_symmetry_2
_geom_bond_publ_flag
Co N1 1.947(2) . ?
Co N5 1.954(2) . ?
Co N2 1.955(2) . ?
Co N3 1.955(2) . ?
Co N4 1.963(2) . ?
Co Cl1 2.2581(7) . ?
O1 C8 1.425(3) . ?
N1 C11 1.489(3) . ?
N1 C1 1.497(3) . ?
N2 C5 1.495(3) . ?
N2 C3 1.498(3) . ?
N3 C7 1.474(3) . ?
N3 C6 1.497(3) . ?
N4 C9 1.487(3) . ?
N4 C10 1.489(3) . ?
N5 C2 1.501(3) . ?
C1 C2 1.526(4) . ?
C2 C4 1.528(4) . ?
C2 C3 1.532(3) . ?
C5 C6 1.510(4) . ?
C7 C8 1.525(4) . ?
C8 C9 1.516(4) . ?
C10 C11 1.519(4) . ?

loop_
_geom_hbond_atom_site_label_D
_geom_hbond_atom_site_label_H
_geom_hbond_atom_site_label_A
_geom_hbond_distance_DH
_geom_hbond_distance_HA
_geom_hbond_distance_DA
_geom_hbond_angle_DHA
_geom_hbond_site_symmetry_A
O1 H1O O2 0.86 1.90 2.744(3) 164.7 .
